data_7155781
loop_
_publ_author_name
'Singha Roy, Soumya Jyoti'
'Mukherjee, Santanu'

_publ_section_title
;
 &#x201C;On water&#x201D; catalytic enantioselective sulfenylation of
 deconjugated butyrolactams
;
_journal_name_full 'Org. Biomol. Chem.'
_journal_paper_doi 10.1039/C7OB01714F
_journal_year 2017
_chemical_absolute_configuration syn
_chemical_formula_moiety 'C22 H22 Cl N O4'
_chemical_formula_sum 'C22 H22 Cl N O4'
_chemical_formula_weight 399.85
_chemical_name_systematic 2014/7
_space_group_crystal_system orthorhombic
_space_group_IT_number 18
_space_group_name_Hall 'P 2 2ab'
_space_group_name_H-M_alt 'P 21 21 2'
_symmetry_space_group_name_Hall 'P 2 2ab'
_symmetry_space_group_name_H-M 'P 21 21 2'
_atom_sites_solution_hydrogens mixed
_audit_creation_method SHELXL-2014/7
_audit_update_record
;
2017-05-15 deposited with the CCDC.
2017-07-18 downloaded from the CCDC.
;
_cell_angle_alpha 90
_cell_angle_beta 90
_cell_angle_gamma 90
_cell_formula_units_Z 4
_cell_length_a 13.4035(11)
_cell_length_b 28.882(2)
_cell_length_c 5.1236(4)
_cell_measurement_reflns_used 5838
_cell_measurement_temperature 150(2)
_cell_measurement_theta_max 3.27
_cell_measurement_theta_min 27.01
_cell_volume 1983.4(3)
_computing_cell_refinement 'Bruker SAINT'
_computing_data_collection 'Bruker APEX2'
_computing_data_reduction 'Bruker SAINT'
_computing_molecular_graphics 'Bruker SHELXTL'
_computing_publication_material 'Bruker SHELXTL'
_computing_structure_refinement 'SHELXL-2014/7 (Sheldrick, 2014)'
_computing_structure_solution 'SHELXS-97 (Sheldrick 2008)'
_diffrn_ambient_temperature 150(2)
_diffrn_measured_fraction_theta_full 0.965
_diffrn_measured_fraction_theta_max 0.998
_diffrn_measurement_device_type 'Bruker APEX-II CCD'
_diffrn_measurement_method '\f and \w scans'
_diffrn_radiation_type MoK\a
_diffrn_radiation_wavelength 0.71073
_diffrn_reflns_av_R_equivalents 0.0780
_diffrn_reflns_av_unetI/netI 0.0287
_diffrn_reflns_Laue_measured_fraction_full 0.965
_diffrn_reflns_Laue_measured_fraction_max 0.998
_diffrn_reflns_limit_h_max 15
_diffrn_reflns_limit_h_min -15
_diffrn_reflns_limit_k_max 34
_diffrn_reflns_limit_k_min -34
_diffrn_reflns_limit_l_max 6
_diffrn_reflns_limit_l_min -6
_diffrn_reflns_number 60586
_diffrn_reflns_point_group_measured_fraction_full 0.966
_diffrn_reflns_point_group_measured_fraction_max 0.999
_diffrn_reflns_theta_full 25.242
_diffrn_reflns_theta_max 24.998
_diffrn_reflns_theta_min 3.040
_exptl_absorpt_coefficient_mu 0.221
_exptl_absorpt_correction_T_max 0.930
_exptl_absorpt_correction_T_min 0.645
_exptl_absorpt_correction_type multi-scan
_exptl_absorpt_process_details SADABS
_exptl_crystal_colour colorless
_exptl_crystal_density_diffrn 1.339
_exptl_crystal_description block
_exptl_crystal_F_000 840
_exptl_crystal_size_max 0.5
_exptl_crystal_size_mid 0.4
_exptl_crystal_size_min 0.2
_refine_diff_density_max 0.228
_refine_diff_density_min -0.244
_refine_diff_density_rms 0.037
_refine_ls_abs_structure_details
;
Refined as an inversion twin.
;
_refine_ls_abs_structure_Flack 0.02(8)
_refine_ls_extinction_method none
_refine_ls_goodness_of_fit_ref 0.925
_refine_ls_hydrogen_treatment mixed
_refine_ls_matrix_type full
_refine_ls_number_parameters 258
_refine_ls_number_reflns 3474
_refine_ls_number_restraints 0
_refine_ls_restrained_S_all 0.925
_refine_ls_R_factor_all 0.0400
_refine_ls_R_factor_gt 0.0311
_refine_ls_shift/su_max 0.000
_refine_ls_shift/su_mean 0.000
_refine_ls_structure_factor_coef Fsqd
_refine_ls_weighting_details 'w=1/[\s^2^(Fo^2^)+(0.0544P)^2^+0.4142P] where P=(Fo^2^+2Fc^2^)/3'
_refine_ls_weighting_scheme calc
_refine_ls_wR_factor_gt 0.0752
_refine_ls_wR_factor_ref 0.0793
_reflns_Friedel_coverage 0.691
_reflns_Friedel_fraction_full 0.968
_reflns_Friedel_fraction_max 1.000
_reflns_number_gt 3103
_reflns_number_total 3474
_reflns_threshold_expression 'I > 2\s(I)'
_cod_data_source_file c7ob01714f3.cif
_cod_data_source_block 6
_cod_depositor_comments
;
The following automatic conversions were performed:

'_chemical_absolute_configuration' value 'Syn' changed to 'syn'
according to
/home/data/users/saulius/crontab/automatic-downloads/rss-feeds/RSC/lib/dictionaries/cif_core.dic
dictionary named 'cif_core.dic' version 2.4.2 from 2011-04-26.

Automatic conversion script
Id: cif_fix_values 4973 2017-02-22 13:04:09Z antanas 
;
_cod_database_code 7155781
_shelx_space_group_comment
;
The symmetry employed for this shelxl refinement is uniquely defined
by the following loop, which should always be used as a source of
symmetry information in preference to the above space-group names.
They are only intended as comments.
;
_shelxl_version_number 2013-4

loop_
_space_group_symop_operation_xyz
'x, y, z'
'x+1/2, -y+1/2, -z'
'-x+1/2, y+1/2, -z'
'-x, -y, z'

loop_
_atom_site_label
_atom_site_type_symbol
_atom_site_fract_x
_atom_site_fract_y
_atom_site_fract_z
_atom_site_U_iso_or_equiv
_atom_site_adp_type
_atom_site_occupancy
_atom_site_site_symmetry_order
_atom_site_calc_flag
_atom_site_refinement_flags_posn
_atom_site_refinement_flags_adp
H25 H -0.144(2) 0.7304(10) 0.633(6) 0.034(9) Uiso 1 1 d . .
Cl1 Cl 0.29288(6) 0.48559(2) 0.32602(16) 0.0391(2) Uani 1 1 d . .
O1 O 0.21329(11) 0.74320(6) 0.3028(3) 0.0214(4) Uani 1 1 d . .
O2 O -0.06574(12) 0.63071(6) -0.0176(4) 0.0263(4) Uani 1 1 d . .
O4 O -0.09034(14) 0.72115(6) 0.6221(3) 0.0210(4) Uani 1 1 d . .
C8 C 0.07315(17) 0.69797(8) 0.1428(5) 0.0165(5) Uani 1 1 d . .
C10 C 0.12352(17) 0.73453(8) 0.3026(5) 0.0174(5) Uani 1 1 d . .
O3 O -0.19190(12) 0.67440(6) 0.1348(4) 0.0270(4) Uani 1 1 d . .
C21 C -0.10408(18) 0.66792(8) 0.1025(5) 0.0197(6) Uani 1 1 d . .
C7 C 0.13271(18) 0.66967(8) -0.0465(5) 0.0192(5) Uani 1 1 d . .
H7A H 0.1886 0.6882 -0.1060 0.023 Uiso 1 1 calc R U
H7B H 0.0912 0.6632 -0.1972 0.023 Uiso 1 1 calc R U
N1 N 0.05173(14) 0.75579(7) 0.4437(4) 0.0175(4) Uani 1 1 d . .
C12 C 0.05890(19) 0.84137(9) 0.5019(5) 0.0207(5) Uani 1 1 d . .
C1 C 0.17286(18) 0.62405(9) 0.0573(5) 0.0198(5) Uani 1 1 d . .
C9 C -0.02416(17) 0.69884(8) 0.1989(5) 0.0176(5) Uani 1 1 d . .
C5 C 0.1673(2) 0.55871(9) 0.3513(6) 0.0298(6) Uani 1 1 d . .
H5 H 0.1387 0.5439 0.4941 0.036 Uiso 1 1 calc R U
C24 C -0.11563(18) 0.77444(8) 0.2625(5) 0.0209(5) Uani 1 1 d . .
H24A H -0.0857 0.7853 0.1037 0.031 Uiso 1 1 calc R U
H24B H -0.1236 0.7999 0.3811 0.031 Uiso 1 1 calc R U
H24C H -0.1797 0.7612 0.2248 0.031 Uiso 1 1 calc R U
C11 C -0.04872(17) 0.73782(8) 0.3866(4) 0.0167(5) Uani 1 1 d . .
C22 C -0.1370(2) 0.59725(10) -0.1150(7) 0.0396(8) Uani 1 1 d . .
H22A H -0.1730 0.6099 -0.2630 0.047 Uiso 1 1 calc R U
H22B H -0.1847 0.5893 0.0201 0.047 Uiso 1 1 calc R U
C3 C 0.2876(2) 0.55992(10) 0.0082(6) 0.0332(7) Uani 1 1 d . .
H3 H 0.3397 0.5458 -0.0814 0.040 Uiso 1 1 calc R U
C15 C 0.0391(2) 0.92854(9) 0.2779(7) 0.0339(7) Uani 1 1 d . .
H15 H 0.0328 0.9578 0.2034 0.041 Uiso 1 1 calc R U
C20 C 0.07100(19) 0.79383(8) 0.6242(5) 0.0215(6) Uani 1 1 d . .
H20A H 0.1385 0.7909 0.6908 0.026 Uiso 1 1 calc R U
H20B H 0.0257 0.7913 0.7711 0.026 Uiso 1 1 calc R U
C17 C -0.0067(2) 0.87367(9) 0.6050(6) 0.0298(6) Uani 1 1 d . .
H17 H -0.0451 0.8660 0.7499 0.036 Uiso 1 1 calc R U
C4 C 0.24488(19) 0.53858(9) 0.2190(5) 0.0266(6) Uani 1 1 d . .
C13 C 0.11414(18) 0.85325(8) 0.2834(5) 0.0247(6) Uani 1 1 d . .
H13 H 0.1586 0.8320 0.2125 0.030 Uiso 1 1 calc R U
C6 C 0.13200(19) 0.60138(9) 0.2697(5) 0.0266(6) Uani 1 1 d . .
H6 H 0.0796 0.6151 0.3598 0.032 Uiso 1 1 calc R U
C14 C 0.10389(19) 0.89662(9) 0.1692(6) 0.0305(6) Uani 1 1 d . .
H14 H 0.1403 0.9041 0.0207 0.037 Uiso 1 1 calc R U
C2 C 0.25209(19) 0.60289(10) -0.0701(6) 0.0281(6) Uani 1 1 d . .
H2 H 0.2820 0.6178 -0.2107 0.034 Uiso 1 1 calc R U
C16 C -0.0157(2) 0.91737(10) 0.4942(6) 0.0370(8) Uani 1 1 d . .
H16 H -0.0590 0.9390 0.5670 0.044 Uiso 1 1 calc R U
C23 C -0.0793(3) 0.55530(11) -0.1953(11) 0.0690(13) Uani 1 1 d . .
H23A H -0.1244 0.5323 -0.2619 0.103 Uiso 1 1 calc R U
H23B H -0.0444 0.5430 -0.0471 0.103 Uiso 1 1 calc R U
H23C H -0.0323 0.5636 -0.3286 0.103 Uiso 1 1 calc R U

loop_
_atom_site_aniso_label
_atom_site_aniso_U_11
_atom_site_aniso_U_22
_atom_site_aniso_U_33
_atom_site_aniso_U_23
_atom_site_aniso_U_13
_atom_site_aniso_U_12
Cl1 0.0420(4) 0.0216(3) 0.0535(5) -0.0005(3) -0.0094(4) 0.0141(3)
O1 0.0138(8) 0.0223(9) 0.0281(9) -0.0007(8) -0.0016(8) -0.0015(7)
O2 0.0185(9) 0.0166(9) 0.0439(12) -0.0050(9) -0.0027(9) -0.0031(7)
O4 0.0170(9) 0.0260(10) 0.0199(9) 0.0058(8) 0.0021(7) 0.0036(8)
C8 0.0168(12) 0.0138(12) 0.0190(12) 0.0051(10) -0.0008(10) 0.0006(9)
C10 0.0181(13) 0.0156(11) 0.0186(12) 0.0050(10) -0.0006(11) 0.0003(10)
O3 0.0150(9) 0.0297(10) 0.0363(11) -0.0037(9) -0.0001(8) -0.0025(8)
C21 0.0198(13) 0.0186(13) 0.0208(13) 0.0036(10) 0.0002(11) 0.0010(11)
C7 0.0182(12) 0.0179(12) 0.0215(13) 0.0006(11) 0.0018(11) -0.0004(10)
N1 0.0142(10) 0.0166(10) 0.0216(11) -0.0020(9) 0.0008(9) 0.0003(8)
C12 0.0193(13) 0.0198(12) 0.0231(13) -0.0059(11) -0.0031(11) -0.0020(10)
C1 0.0175(12) 0.0191(12) 0.0227(13) -0.0037(11) -0.0033(11) 0.0006(10)
C9 0.0181(12) 0.0152(11) 0.0196(12) 0.0065(10) -0.0009(10) 0.0010(10)
C5 0.0334(15) 0.0257(14) 0.0304(15) 0.0082(12) 0.0025(13) 0.0067(12)
C24 0.0200(12) 0.0202(13) 0.0224(13) 0.0026(10) 0.0018(11) 0.0040(10)
C11 0.0154(12) 0.0182(12) 0.0165(12) 0.0024(10) 0.0000(10) 0.0000(10)
C22 0.0278(15) 0.0282(15) 0.063(2) -0.0137(15) -0.0035(15) -0.0099(12)
C3 0.0242(14) 0.0310(15) 0.0444(18) -0.0073(14) 0.0073(14) 0.0122(13)
C15 0.0296(15) 0.0170(13) 0.0550(19) 0.0031(13) -0.0141(14) -0.0014(12)
C20 0.0214(13) 0.0221(13) 0.0210(13) -0.0039(11) 0.0010(10) -0.0016(10)
C17 0.0279(14) 0.0288(15) 0.0327(15) -0.0083(13) 0.0011(12) 0.0021(12)
C4 0.0264(13) 0.0190(13) 0.0345(16) -0.0034(13) -0.0093(12) 0.0048(11)
C13 0.0199(13) 0.0206(13) 0.0338(15) -0.0019(12) 0.0011(12) 0.0006(10)
C6 0.0249(13) 0.0258(14) 0.0290(14) 0.0023(12) 0.0056(12) 0.0105(12)
C14 0.0245(13) 0.0256(14) 0.0414(16) 0.0060(14) -0.0035(14) -0.0057(12)
C2 0.0240(13) 0.0262(14) 0.0341(15) 0.0008(13) 0.0090(13) 0.0030(12)
C16 0.0331(16) 0.0250(15) 0.053(2) -0.0141(15) -0.0062(15) 0.0091(13)
C23 0.044(2) 0.0319(18) 0.131(4) -0.041(2) -0.004(2) -0.0057(15)

loop_
_atom_type_symbol
_atom_type_description
_atom_type_scat_dispersion_real
_atom_type_scat_dispersion_imag
_atom_type_scat_source
C C 0.0033 0.0016 'International Tables Vol C Tables 4.2.6.8 and 6.1.1.4'
H H 0.0000 0.0000 'International Tables Vol C Tables 4.2.6.8 and 6.1.1.4'
N N 0.0061 0.0033 'International Tables Vol C Tables 4.2.6.8 and 6.1.1.4'
O O 0.0106 0.0060 'International Tables Vol C Tables 4.2.6.8 and 6.1.1.4'
Cl Cl 0.1484 0.1585 'International Tables Vol C Tables 4.2.6.8 and 6.1.1.4'

loop_
_geom_angle_atom_site_label_1
_geom_angle_atom_site_label_2
_geom_angle_atom_site_label_3
_geom_angle
C21 O2 C22 116.1(2)
C9 C8 C10 108.0(2)
C9 C8 C7 132.0(2)
C10 C8 C7 119.9(2)
O1 C10 N1 127.2(2)
O1 C10 C8 125.9(2)
N1 C10 C8 106.97(19)
O3 C21 O2 124.3(2)
O3 C21 C9 124.6(2)
O2 C21 C9 111.1(2)
C8 C7 C1 115.8(2)
C10 N1 C20 123.73(19)
C10 N1 C11 112.64(19)
C20 N1 C11 123.58(19)
C13 C12 C17 118.7(2)
C13 C12 C20 120.0(2)
C17 C12 C20 121.3(2)
C6 C1 C2 117.7(2)
C6 C1 C7 123.1(2)
C2 C1 C7 119.2(2)
C8 C9 C21 128.6(2)
C8 C9 C11 111.2(2)
C21 C9 C11 120.2(2)
C4 C5 C6 119.1(3)
O4 C11 N1 108.15(18)
O4 C11 C9 111.97(19)
N1 C11 C9 100.90(18)
O4 C11 C24 111.09(19)
N1 C11 C24 112.08(19)
C9 C11 C24 112.20(19)
O2 C22 C23 107.2(2)
C4 C3 C2 119.1(3)
C16 C15 C14 120.4(3)
N1 C20 C12 113.6(2)
C12 C17 C16 120.7(3)
C5 C4 C3 121.1(3)
C5 C4 Cl1 119.7(2)
C3 C4 Cl1 119.2(2)
C12 C13 C14 120.7(2)
C1 C6 C5 121.6(2)
C15 C14 C13 119.6(3)
C1 C2 C3 121.3(3)
C15 C16 C17 119.9(3)

loop_
_geom_bond_atom_site_label_1
_geom_bond_atom_site_label_2
_geom_bond_distance
Cl1 C4 1.748(3)
O1 C10 1.229(3)
O2 C21 1.341(3)
O2 C22 1.447(3)
O4 C11 1.414(3)
C8 C9 1.336(3)
C8 C10 1.497(3)
C8 C7 1.499(3)
C10 N1 1.351(3)
O3 C21 1.203(3)
C21 C9 1.479(3)
C7 C1 1.519(3)
N1 C20 1.459(3)
N1 C11 1.472(3)
C12 C13 1.385(4)
C12 C17 1.387(4)
C12 C20 1.518(4)
C1 C6 1.383(4)
C1 C2 1.388(4)
C9 C11 1.517(3)
C5 C4 1.371(4)
C5 C6 1.385(4)
C24 C11 1.525(3)
C22 C23 1.495(4)
C3 C4 1.369(4)
C3 C2 1.389(4)
C15 C16 1.369(5)
C15 C14 1.384(4)
C17 C16 1.389(4)
C13 C14 1.389(4)
